data_2009273
loop_
_publ_author_name
'Yun, Sock-Sung'
'Kim, Young-Pill'
'Kim, Chong-Hyeak'

_publ_section_title
;
 A three-dimensional framework formed from cadmium(II) cyanide and
 1-methylimidazole
;
_journal_issue 12
_journal_name_full 'Acta Crystallographica Section C'
_journal_page_first 2026
_journal_page_last 2028
_journal_paper_doi 10.1107/S0108270199011336
_journal_volume 55
_journal_year 1999
_chemical_formula_iupac '[Cd4 (C N)8 (C4 H6 N2)4]'
_chemical_formula_moiety 'C24 H24 Cd4 N16'
_chemical_formula_sum 'C24 H24 Cd4 N16'
_chemical_formula_weight 986.19
_chemical_name_systematic ' Tetrakis(1-methylimidazole)octacyanotetracadmium(II)'
_space_group_IT_number 2
_symmetry_cell_setting triclinic
_symmetry_space_group_name_Hall '-P 1'
_symmetry_space_group_name_H-M 'P -1'
_audit_creation_method SHELXL-97
_cell_angle_alpha 89.695(9)
_cell_angle_beta 79.108(6)
_cell_angle_gamma 62.568(9)
_cell_formula_units_Z 1
_cell_length_a 8.3898(10)
_cell_length_b 8.7094(9)
_cell_length_c 13.8304(17)
_cell_measurement_reflns_used 39
_cell_measurement_temperature 293(2)
_cell_measurement_theta_max 12.50
_cell_measurement_theta_min 5.02
_cell_volume 876.92(19)
_computing_cell_refinement XSCANS
_computing_data_collection 'XSCANS (Siemens, 1996)'
_computing_data_reduction 'SHELXTL (Siemens, 1997)'
_computing_molecular_graphics SHELXTL
_computing_publication_material SHELXTL
_computing_structure_refinement 'SHELXL97 (Sheldrick, 1997)'
_computing_structure_solution 'SHELXS97 (Sheldrick, 1990)'
_diffrn_ambient_temperature 293(2)
_diffrn_measured_fraction_theta_full 0.998
_diffrn_measured_fraction_theta_max 0.998
_diffrn_measurement_device_type 'Siemens P4'
_diffrn_measurement_method 2\q/\w
_diffrn_radiation_monochromator graphite
_diffrn_radiation_source 'fine-focus sealed tube'
_diffrn_radiation_type MoK\a
_diffrn_radiation_wavelength 0.71073
_diffrn_reflns_av_R_equivalents 0.020
_diffrn_reflns_av_sigmaI/netI 0.0258
_diffrn_reflns_limit_h_max 10
_diffrn_reflns_limit_h_min -1
_diffrn_reflns_limit_k_max 11
_diffrn_reflns_limit_k_min -10
_diffrn_reflns_limit_l_max 17
_diffrn_reflns_limit_l_min -17
_diffrn_reflns_number 4851
_diffrn_reflns_theta_full 27.5
_diffrn_reflns_theta_max 27.5
_diffrn_reflns_theta_min 2.65
_diffrn_standards_decay_% 0
_diffrn_standards_interval_count 97
_diffrn_standards_number 3
_exptl_absorpt_coefficient_mu 2.432
_exptl_absorpt_correction_T_max 0.600
_exptl_absorpt_correction_T_min 0.323
_exptl_absorpt_correction_type empirical
_exptl_absorpt_process_details '(North et al., 1968)'
_exptl_crystal_colour colourless
_exptl_crystal_density_diffrn 1.867
_exptl_crystal_density_meas 1.87
_exptl_crystal_density_method 'flotation in mesitylene/bromoform'
_exptl_crystal_description block
_exptl_crystal_F_000 472
_exptl_crystal_size_max 0.48
_exptl_crystal_size_mid 0.37
_exptl_crystal_size_min 0.21
_refine_diff_density_max 0.773
_refine_diff_density_min -0.906
_refine_ls_extinction_coef 0.0471(12)
_refine_ls_extinction_method SHELXL97
_refine_ls_goodness_of_fit_ref 1.174
_refine_ls_hydrogen_treatment mixed
_refine_ls_matrix_type full
_refine_ls_number_parameters 203
_refine_ls_number_reflns 4025
_refine_ls_number_restraints 0
_refine_ls_restrained_S_all 1.174
_refine_ls_R_factor_all 0.028
_refine_ls_R_factor_gt 0.027
_refine_ls_shift/su_max 0.001
_refine_ls_shift/su_mean 0.000
_refine_ls_structure_factor_coef Fsqd
_refine_ls_weighting_details 'calc w = 1/[\s^2^(Fo^2^)+(0.0335P)^2^+0.8502P] where P = (Fo^2^+2Fc^2^)/3'
_refine_ls_weighting_scheme calc
_refine_ls_wR_factor_ref 0.077
_reflns_number_gt 3838
_reflns_number_total 4025
_reflns_threshold_expression I>2\s(I)
_cod_data_source_file gd1056.cif
_cod_data_source_block kim3
_cod_depositor_comments
;
The following automatic conversions were performed:
'_symmetry_cell_setting' value 'Triclinic' changed to 'triclinic'
according to '/home/saulius/struct/CIF-dictionaries/cif_core.dic'
dictionary named 'cif_core.dic' version 2.4.1 from 2010-06-29.

Automatic conversion script
Id: cif_fix_enum 1527 2010-12-29 10:47:43Z saulius 

The following automatic conversions were performed:

'_symmetry_cell_setting' value 'Triclinic' changed to 'triclinic'
according to /home/saulius/struct/CIF-dictionaries/cif_core.dic
dictionary named 'cif_core.dic' version 2.4.1 from 2010-06-29.

Automatic conversion script
Id: cif_fix_values 1715 2011-07-08 13:25:40Z adriana 
;
_cod_original_cell_volume 876.92(18)
_cod_database_code 2009273

loop_
_symmetry_equiv_pos_as_xyz
'x, y, z'
'-x, -y, -z'

loop_
_atom_site_label
_atom_site_fract_x
_atom_site_fract_y
_atom_site_fract_z
_atom_site_U_iso_or_equiv
_atom_site_adp_type
_atom_site_calc_flag
_atom_site_refinement_flags
_atom_site_occupancy
_atom_site_disorder_assembly
_atom_site_disorder_group
_atom_site_type_symbol
Cd1 0.24828(3) 0.12097(3) 0.308855(15) 0.03014(9) Uani d . 1 . . Cd
Cd2 0.5000 0.5000 0.5000 0.02845(10) Uani d S 1 . . Cd
Cd3 0.0000 0.0000 0.0000 0.03104(10) Uani d S 1 . . Cd
C1 0.3947(5) 0.2533(4) 0.3553(2) 0.0379(7) Uani d . 1 . . C
N1 0.4469(4) 0.3305(4) 0.3928(2) 0.0464(7) Uani d . 1 . . N
C2 0.3419(5) -0.1354(4) 0.3694(2) 0.0386(7) Uani d . 1 . . C
N2 0.3975(4) 0.7354(4) 0.4032(2) 0.0446(7) Uani d . 1 . . N
C3 -0.0480(5) 0.2955(5) 0.3766(3) 0.0411(7) Uani d . 1 . . C
N3 0.8013(4) 0.3829(4) 0.4114(3) 0.0485(7) Uani d . 1 . . N
C4 0.2416(5) 0.0819(5) 0.1514(2) 0.0389(7) Uani d . 1 . . C
N4 0.2016(5) 0.0592(5) 0.0810(2) 0.0523(8) Uani d . 1 . . N
N11 -0.1601(5) -0.1500(5) 0.2976(2) 0.0482(7) Uani d . 1 . . N
C12 -0.1114(5) -0.0551(5) 0.2347(2) 0.0449(8) Uani d . 1 . . C
H12A -0.0815 0.0291 0.2535 0.054 Uiso calc R 1 . . H
N13 -0.1106(4) -0.0940(4) 0.14336(19) 0.0378(6) Uani d . 1 . . N
C14 -0.1646(6) -0.2198(5) 0.1480(3) 0.0483(8) Uani d . 1 . . C
H14A -0.1780 -0.2729 0.0941 0.058 Uiso calc R 1 . . H
C15 -0.1959(6) -0.2561(6) 0.2428(3) 0.0527(9) Uani d . 1 . . C
H15A -0.2340 -0.3368 0.2660 0.063 Uiso calc R 1 . . H
C16 -0.1748(10) -0.1424(9) 0.4040(3) 0.0881(18) Uani d . 1 . . C
H16A -0.1420 -0.0573 0.4241 0.132 Uiso calc R 1 . . H
H16B -0.0933 -0.2541 0.4217 0.132 Uiso calc R 1 . . H
H16C -0.2988 -0.1109 0.4366 0.132 Uiso calc R 1 . . H
N21 -0.5182(5) 0.4565(5) 0.1316(2) 0.0568(9) Uani d . 1 . . N
C22 -0.4097(6) 0.3026(5) 0.0809(3) 0.0554(10) Uani d . 1 . . C
H22A -0.4513 0.2274 0.0622 0.066 Uiso calc R 1 . . H
N23 -0.2378(4) 0.2691(4) 0.0603(2) 0.0444(7) Uani d . 1 . . N
C24 -0.2372(7) 0.4098(7) 0.1002(5) 0.0848(18) Uani d . 1 . . C
H24A -0.1332 0.4238 0.0982 0.102 Uiso calc R 1 . . H
C25 -0.4101(9) 0.5272(8) 0.1433(5) 0.099(2) Uani d . 1 . . C
H25A -0.4471 0.6358 0.1749 0.119 Uiso calc R 1 . . H
C26 -0.7142(7) 0.5348(8) 0.1677(4) 0.092(2) Uani d . 1 . . C
H26C -0.7585 0.4575 0.1497 0.137 Uiso calc R 1 . . H
H26D -0.7726 0.6424 0.1391 0.137 Uiso calc R 1 . . H
H26A -0.7418 0.5565 0.2384 0.137 Uiso calc R 1 . . H

loop_
_atom_site_aniso_label
_atom_site_aniso_U_11
_atom_site_aniso_U_22
_atom_site_aniso_U_33
_atom_site_aniso_U_12
_atom_site_aniso_U_13
_atom_site_aniso_U_23
Cd1 0.03206(14) 0.03067(13) 0.03075(13) -0.01581(10) -0.01041(9) 0.00238(8)
Cd2 0.02767(16) 0.02620(15) 0.03392(17) -0.01377(12) -0.00879(11) 0.00242(11)
Cd3 0.03340(17) 0.03218(17) 0.02525(16) -0.01378(13) -0.00519(11) 0.00125(11)
C1 0.0421(17) 0.0386(16) 0.0397(16) -0.0228(14) -0.0136(13) 0.0022(13)
N1 0.0492(17) 0.0483(16) 0.0500(17) -0.0276(14) -0.0163(14) -0.0010(13)
C2 0.0437(17) 0.0353(15) 0.0359(15) -0.0174(14) -0.0093(13) 0.0042(12)
N2 0.0488(17) 0.0356(14) 0.0432(15) -0.0146(13) -0.0099(13) 0.0068(12)
C3 0.0340(16) 0.0450(18) 0.0432(17) -0.0181(14) -0.0066(13) 0.0026(14)
N3 0.0346(15) 0.0533(18) 0.0557(18) -0.0197(14) -0.0076(13) 0.0021(14)
C4 0.0389(16) 0.0469(18) 0.0349(15) -0.0226(14) -0.0101(13) 0.0016(13)
N4 0.0561(19) 0.071(2) 0.0374(15) -0.0339(17) -0.0153(14) -0.0001(14)
N11 0.0541(18) 0.0619(19) 0.0287(13) -0.0290(16) -0.0040(12) 0.0078(12)
C12 0.055(2) 0.0518(19) 0.0314(15) -0.0292(17) -0.0054(14) 0.0022(14)
N13 0.0403(14) 0.0414(14) 0.0312(13) -0.0197(12) -0.0046(11) 0.0032(10)
C14 0.059(2) 0.059(2) 0.0383(17) -0.0375(19) -0.0098(16) 0.0032(15)
C15 0.059(2) 0.059(2) 0.050(2) -0.038(2) -0.0066(17) 0.0114(17)
C16 0.116(5) 0.129(5) 0.029(2) -0.068(4) -0.009(2) 0.015(2)
N21 0.0417(17) 0.0520(18) 0.0454(17) 0.0013(15) -0.0021(14) 0.0054(14)
C22 0.0420(19) 0.0402(19) 0.069(3) -0.0111(16) -0.0013(18) 0.0078(17)
N23 0.0419(16) 0.0366(14) 0.0436(15) -0.0116(12) -0.0021(12) -0.0027(12)
C24 0.057(3) 0.056(3) 0.128(5) -0.017(2) -0.012(3) -0.038(3)
C25 0.071(3) 0.067(3) 0.128(5) -0.008(3) -0.013(4) -0.054(4)
C26 0.049(3) 0.085(4) 0.084(4) 0.007(2) 0.009(2) 0.033(3)

loop_
_atom_type_symbol
_atom_type_description
_atom_type_scat_dispersion_real
_atom_type_scat_dispersion_imag
_atom_type_scat_source
C C 0.0033 0.0016 'International Tables Vol C Tables 4.2.6.8 and 6.1.1.4'
H H 0.0000 0.0000 'International Tables Vol C Tables 4.2.6.8 and 6.1.1.4'
N N 0.0061 0.0033 'International Tables Vol C Tables 4.2.6.8 and 6.1.1.4'
Cd Cd -0.8075 1.2024 'International Tables Vol C Tables 4.2.6.8 and 6.1.1.4'

loop_
_geom_angle_atom_site_label_1
_geom_angle_atom_site_label_2
_geom_angle_atom_site_label_3
_geom_angle_site_symmetry_1
_geom_angle_site_symmetry_3
_geom_angle
_geom_angle_publ_flag
C1 Cd1 C2 . . 109.49(13) yes
C1 Cd1 C4 . . 122.18(13) yes
C2 Cd1 C4 . . 107.49(13) yes
C1 Cd1 C3 . . 104.47(13) yes
C2 Cd1 C3 . . 110.17(13) yes
C4 Cd1 C3 . . 102.46(13) yes
N3 Cd2 N3 . 2_666 180.0 ?
N3 Cd2 N1 . 2_666 91.03(12) ?
N3 Cd2 N1 2_666 2_666 88.97(12) ?
N3 Cd2 N1 . . 88.97(12) yes
N3 Cd2 N1 2_666 . 91.03(12) ?
N1 Cd2 N1 2_666 . 180.0 ?
N3 Cd2 N2 . . 92.93(12) yes
N3 Cd2 N2 2_666 . 87.07(12) ?
N1 Cd2 N2 2_666 . 88.46(11) ?
N1 Cd2 N2 . . 91.54(11) yes
N3 Cd2 N2 . 2_666 87.07(12) ?
N3 Cd2 N2 2_666 2_666 92.93(12) ?
N1 Cd2 N2 2_666 2_666 91.54(11) ?
N1 Cd2 N2 . 2_666 88.46(11) ?
N2 Cd2 N2 . 2_666 180.0 ?
N23 Cd3 N23 2 . 180.0 ?
N23 Cd3 N13 2 2 85.02(11) ?
N23 Cd3 N13 . 2 94.98(11) ?
N23 Cd3 N13 2 . 94.98(11) ?
N23 Cd3 N13 . . 85.02(11) yes
N13 Cd3 N13 2 . 180.00(18) ?
N23 Cd3 N4 2 . 89.82(12) ?
N23 Cd3 N4 . . 90.18(12) yes
N13 Cd3 N4 2 . 88.07(11) ?
N13 Cd3 N4 . . 91.93(11) yes
N23 Cd3 N4 2 2 90.18(12) ?
N23 Cd3 N4 . 2 89.82(12) ?
N13 Cd3 N4 2 2 91.93(11) ?
N13 Cd3 N4 . 2 88.07(11) ?
N4 Cd3 N4 . 2 180.00(18) ?
N1 C1 Cd1 . . 168.5(3) ?
C1 N1 Cd2 . . 167.0(3) ?
N2 C2 Cd1 1_545 . 175.5(3) ?
C2 N2 Cd2 1_565 . 169.5(3) ?
N3 C3 Cd1 1_455 . 179.4(3) ?
C3 N3 Cd2 1_655 . 165.9(3) ?
N4 C4 Cd1 . . 163.5(3) ?
C4 N4 Cd3 . . 149.7(3) ?
C12 N11 C15 . . 106.8(3) ?
C12 N11 C16 . . 127.2(4) ?
C15 N11 C16 . . 126.1(4) ?
N13 C12 N11 . . 112.1(3) ?
N13 C12 H12A . . 123.9 ?
N11 C12 H12A . . 123.9 ?
C12 N13 C14 . . 105.3(3) ?
C12 N13 Cd3 . . 127.6(2) ?
C14 N13 Cd3 . . 126.5(2) ?
C15 C14 N13 . . 109.8(3) ?
C15 C14 H14A . . 125.1 ?
N13 C14 H14A . . 125.1 ?
C14 C15 N11 . . 106.0(3) ?
C14 C15 H15A . . 127.0 ?
N11 C15 H15A . . 127.0 ?
N11 C16 H16A . . 109.5 ?
N11 C16 H16B . . 109.5 ?
H16A C16 H16B . . 109.5 ?
N11 C16 H16C . . 109.5 ?
H16A C16 H16C . . 109.5 ?
H16B C16 H16C . . 109.5 ?
C22 N21 C25 . . 106.6(4) ?
C22 N21 C26 . . 127.4(5) ?
C25 N21 C26 . . 125.9(5) ?
N23 C22 N21 . . 112.2(4) ?
N23 C22 H22A . . 123.9 ?
N21 C22 H22A . . 123.9 ?
C22 N23 C24 . . 104.9(4) ?
C22 N23 Cd3 . . 123.3(3) ?
C24 N23 Cd3 . . 130.5(3) ?
C25 C24 N23 . . 109.7(5) ?
C25 C24 H24A . . 125.1 ?
N23 C24 H24A . . 125.1 ?
N21 C25 C24 . . 106.5(4) ?
N21 C25 H25A . . 126.7 ?
C24 C25 H25A . . 126.7 ?
N21 C26 H26C . . 109.5 ?
N21 C26 H26D . . 109.5 ?
H26C C26 H26D . . 109.5 ?
N21 C26 H26A . . 109.5 ?
H26C C26 H26A . . 109.5 ?
H26D C26 H26A . . 109.5 ?

loop_
_geom_bond_atom_site_label_1
_geom_bond_atom_site_label_2
_geom_bond_site_symmetry_2
_geom_bond_distance
_geom_bond_publ_flag
Cd1 C1 . 2.205(3) yes
Cd1 C2 . 2.217(3) yes
Cd1 C4 . 2.221(3) yes
Cd1 C3 . 2.241(3) yes
Cd2 N3 . 2.323(3) yes
Cd2 N3 2_666 2.323(3) ?
Cd2 N1 2_666 2.335(3) ?
Cd2 N1 . 2.335(3) yes
Cd2 N2 . 2.349(3) yes
Cd2 N2 2_666 2.349(3) ?
Cd3 N23 2 2.292(3) ?
Cd3 N23 . 2.292(3) yes
Cd3 N13 2 2.335(3) ?
Cd3 N13 . 2.335(3) yes
Cd3 N4 . 2.430(3) yes
Cd3 N4 2 2.430(3) ?
C1 N1 . 1.129(4) ?
C2 N2 1_545 1.139(5) ?
N2 C2 1_565 1.139(5) ?
C3 N3 1_455 1.139(5) ?
N3 C3 1_655 1.139(5) ?
C4 N4 . 1.134(4) ?
N11 C12 . 1.333(5) ?
N11 C15 . 1.366(5) ?
N11 C16 . 1.454(5) ?
C12 N13 . 1.307(4) ?
C12 H12A . 0.9300 ?
N13 C14 . 1.362(5) ?
C14 C15 . 1.353(5) ?
C14 H14A . 0.9300 ?
C15 H15A . 0.9300 ?
C16 H16A . 0.9600 ?
C16 H16B . 0.9600 ?
C16 H16C . 0.9600 ?
N21 C22 . 1.327(5) ?
N21 C25 . 1.341(8) ?
N21 C26 . 1.441(6) ?
C22 N23 . 1.305(5) ?
C22 H22A . 0.9300 ?
N23 C24 . 1.349(6) ?
C24 C25 . 1.348(7) ?
C24 H24A . 0.9300 ?
C25 H25A . 0.9300 ?
C26 H26C . 0.9600 ?
C26 H26D . 0.9600 ?
C26 H26A . 0.9600 ?

loop_
_geom_torsion_atom_site_label_1
_geom_torsion_atom_site_label_2
_geom_torsion_atom_site_label_3
_geom_torsion_atom_site_label_4
_geom_torsion_site_symmetry_1
_geom_torsion_site_symmetry_4
_geom_torsion
C2 Cd1 C1 N1 . . -86.2(16)
C4 Cd1 C1 N1 . . 147.0(15)
C3 Cd1 C1 N1 . . 31.8(16)
Cd1 C1 N1 Cd2 . . 4(3)
N3 Cd2 N1 C1 . . 158.5(14)
N3 Cd2 N1 C1 2_666 . -21.5(14)
N1 Cd2 N1 C1 2_666 . 1E1(10)
N2 Cd2 N1 C1 . . -108.6(14)
N2 Cd2 N1 C1 2_666 . 71.4(14)
C1 Cd1 C2 N2 . 1_545 0(4)
C4 Cd1 C2 N2 . 1_545 135(4)
C3 Cd1 C2 N2 . 1_545 -115(4)
N3 Cd2 N2 C2 . 1_565 -116.1(18)
N3 Cd2 N2 C2 2_666 1_565 63.9(18)
N1 Cd2 N2 C2 2_666 1_565 -25.2(18)
N1 Cd2 N2 C2 . 1_565 154.8(18)
N2 Cd2 N2 C2 2_666 1_565 9E1(10)
C1 Cd1 C3 N3 . 1_455 -12E1(4)
C2 Cd1 C3 N3 . 1_455 -0E1(4)
C4 Cd1 C3 N3 . 1_455 11E1(4)
N3 Cd2 N3 C3 2_666 1_655 -5E1(10)
N1 Cd2 N3 C3 2_666 1_655 110.1(13)
N1 Cd2 N3 C3 . 1_655 -69.9(13)
N2 Cd2 N3 C3 . 1_655 -161.3(13)
N2 Cd2 N3 C3 2_666 1_655 18.7(13)
C1 Cd1 C4 N4 . . -157.3(11)
C2 Cd1 C4 N4 . . 75.0(12)
C3 Cd1 C4 N4 . . -41.1(12)
Cd1 C4 N4 Cd3 . . -3.7(17)
N23 Cd3 N4 C4 2 . -112.1(7)
N23 Cd3 N4 C4 . . 67.9(7)
N13 Cd3 N4 C4 2 . 162.9(7)
N13 Cd3 N4 C4 . . -17.1(7)
N4 Cd3 N4 C4 2 . -4E1(10)
C15 N11 C12 N13 . . -0.9(5)
C16 N11 C12 N13 . . 179.6(5)
N11 C12 N13 C14 . . 0.9(4)
N11 C12 N13 Cd3 . . -171.0(2)
N23 Cd3 N13 C12 2 . 113.0(3)
N23 Cd3 N13 C12 . . -67.0(3)
N13 Cd3 N13 C12 2 . -14E1(10)
N4 Cd3 N13 C12 . . 23.0(3)
N4 Cd3 N13 C12 2 . -157.0(3)
N23 Cd3 N13 C14 2 . -57.2(3)
N23 Cd3 N13 C14 . . 122.8(3)
N13 Cd3 N13 C14 2 . 5E1(10)
N4 Cd3 N13 C14 . . -147.2(3)
N4 Cd3 N13 C14 2 . 32.8(3)
C12 N13 C14 C15 . . -0.5(5)
Cd3 N13 C14 C15 . . 171.5(3)
N13 C14 C15 N11 . . 0.0(5)
C12 N11 C15 C14 . . 0.6(5)
C16 N11 C15 C14 . . 180.0(5)
C25 N21 C22 N23 . . 0.8(6)
C26 N21 C22 N23 . . -179.2(4)
N21 C22 N23 C24 . . 0.0(6)
N21 C22 N23 Cd3 . . 168.2(3)
N23 Cd3 N23 C22 2 . 2E1(6)
N13 Cd3 N23 C22 2 . 122.1(3)
N13 Cd3 N23 C22 . . -57.9(3)
N4 Cd3 N23 C22 . . -149.8(3)
N4 Cd3 N23 C22 2 . 30.2(3)
N23 Cd3 N23 C24 2 . -18E1(6)
N13 Cd3 N23 C24 2 . -72.9(5)
N13 Cd3 N23 C24 . . 107.1(5)
N4 Cd3 N23 C24 . . 15.2(5)
N4 Cd3 N23 C24 2 . -164.8(5)
C22 N23 C24 C25 . . -0.7(7)
Cd3 N23 C24 C25 . . -167.8(4)
C22 N21 C25 C24 . . -1.2(7)
C26 N21 C25 C24 . . 178.8(5)
N23 C24 C25 N21 . . 1.2(8)
